data_7035763
loop_
_publ_author_name
'Dong, Xiaoliang'
'Liu, Litao'
'Zhou, Yuhan'
'Liu, Jun'
'Zhang, Yixin'
'Chen, Yanhui'
'Qu, Jingping'

_publ_section_title
;
 Synthesis of carboxylate-bridged iron-thiolate clusters from
 alcohols/aldehydes or carboxylate salts.
;
_journal_issue 33
_journal_name_full 'Dalton transactions (Cambridge, England : 2003)'
_journal_page_first 14952
_journal_page_last 14958
_journal_paper_doi 10.1039/c5dt01445j
_journal_volume 44
_journal_year 2015
_chemical_formula_sum 'C27 H45 F6 Fe2 O2 P S2'
_chemical_formula_weight 722.42
_chemical_name_systematic
; 
 ? 
;
_space_group_IT_number 92
_symmetry_cell_setting tetragonal
_symmetry_space_group_name_Hall 'P 4abw 2nw'
_symmetry_space_group_name_H-M 'P 41 21 2'
_atom_sites_solution_hydrogens geom
_atom_sites_solution_primary direct
_atom_sites_solution_secondary difmap
_audit_creation_method SHELXL-97
_audit_update_record
;
2015-04-13 deposited with the CCDC.
2015-07-13 downloaded from the CCDC.
;
_cell_angle_alpha 90.00
_cell_angle_beta 90.00
_cell_angle_gamma 90.00
_cell_formula_units_Z 8
_cell_length_a 13.0082(4)
_cell_length_b 13.0082(4)
_cell_length_c 38.517(3)
_cell_measurement_temperature 298(2)
_cell_volume 6517.6(6)
_computing_cell_refinement 'Bruker SMART'
_computing_data_collection 'Bruker SMART'
_computing_data_reduction 'Bruker SAINT'
_computing_molecular_graphics 'Bruker SHELXTL'
_computing_publication_material 'Bruker SHELXTL'
_computing_structure_refinement 'Bruker SHELXTL'
_computing_structure_solution 'Bruker SHELXTL'
_diffrn_ambient_temperature 298(2)
_diffrn_measured_fraction_theta_full 1.000
_diffrn_measured_fraction_theta_max 1.000
_diffrn_measurement_device_type 'CCD area detector'
_diffrn_measurement_method 'phi and omega scans'
_diffrn_radiation_monochromator graphite
_diffrn_radiation_source 'fine-focus sealed tube'
_diffrn_radiation_type MoK\a
_diffrn_radiation_wavelength 0.71073
_diffrn_reflns_av_R_equivalents 0.0478
_diffrn_reflns_av_sigmaI/netI 0.0289
_diffrn_reflns_limit_h_max 15
_diffrn_reflns_limit_h_min -15
_diffrn_reflns_limit_k_max 15
_diffrn_reflns_limit_k_min -15
_diffrn_reflns_limit_l_max 45
_diffrn_reflns_limit_l_min -40
_diffrn_reflns_number 44596
_diffrn_reflns_theta_full 25.00
_diffrn_reflns_theta_max 25.00
_diffrn_reflns_theta_min 1.89
_exptl_absorpt_coefficient_mu 1.125
_exptl_absorpt_correction_T_max 0.8146
_exptl_absorpt_correction_T_min 0.7218
_exptl_absorpt_correction_type empirical
_exptl_absorpt_process_details SADABS
_exptl_crystal_colour black
_exptl_crystal_density_diffrn 1.472
_exptl_crystal_density_method 'not measured'
_exptl_crystal_description block
_exptl_crystal_F_000 3008
_exptl_crystal_recrystallization_method 'Re-crystallisation from solvent: THF/Et2O'
_exptl_crystal_size_max 0.31
_exptl_crystal_size_mid 0.27
_exptl_crystal_size_min 0.19
_refine_diff_density_max 0.479
_refine_diff_density_min -0.362
_refine_diff_density_rms 0.063
_refine_ls_abs_structure_details 'Flack H D (1983), Acta Cryst. A39, 876-881'
_refine_ls_abs_structure_Flack 0.01(3)
_refine_ls_extinction_method none
_refine_ls_goodness_of_fit_ref 1.000
_refine_ls_hydrogen_treatment 'riding mode'
_refine_ls_matrix_type full
_refine_ls_number_parameters 355
_refine_ls_number_reflns 5745
_refine_ls_number_restraints 12
_refine_ls_restrained_S_all 1.004
_refine_ls_R_factor_all 0.0574
_refine_ls_R_factor_gt 0.0471
_refine_ls_shift/su_max 0.001
_refine_ls_shift/su_mean 0.000
_refine_ls_structure_factor_coef Fsqd
_refine_ls_weighting_details 'calc w=1/[\s^2^(Fo^2^)+(0.0879P)^2^+2.6986P] where P=(Fo^2^+2Fc^2^)/3'
_refine_ls_weighting_scheme calc
_refine_ls_wR_factor_gt 0.1290
_refine_ls_wR_factor_ref 0.1355
_reflns_number_gt 4899
_reflns_number_total 5745
_reflns_threshold_expression >2sigma(I)
_cod_data_source_file c5dt01445j2.cif
_cod_data_source_block 2
_cod_depositor_comments
;
The following automatic conversions were performed:

'_symmetry_cell_setting' value 'Tetragonal' changed to 'tetragonal'
according to
/usr/data/users/saulius/crontab/automatic-downloads/rss-feeds/RSC/lib/dictionaries/cif_core.dic
dictionary named 'cif_core.dic' version 2.4.2 from 2011-04-26.

Automatic conversion script
Id: cif_fix_values 3271 2015-04-21 07:52:19Z andrius 

 Adding full bibliography for 7035762--7035765.cif.
;
_cod_original_cell_volume 6517.6(5)
_cod_original_sg_symbol_H-M 'P4(1)2(1)2 '
_cod_database_code 7035763

loop_
_symmetry_equiv_pos_as_xyz
'x, y, z'
'-x, -y, z+1/2'
'-y+1/2, x+1/2, z+1/4'
'y+1/2, -x+1/2, z+3/4'
'-x+1/2, y+1/2, -z+1/4'
'x+1/2, -y+1/2, -z+3/4'
'y, x, -z'
'-y, -x, -z+1/2'

loop_
_atom_site_label
_atom_site_type_symbol
_atom_site_fract_x
_atom_site_fract_y
_atom_site_fract_z
_atom_site_U_iso_or_equiv
_atom_site_adp_type
_atom_site_occupancy
_atom_site_symmetry_multiplicity
_atom_site_calc_flag
_atom_site_refinement_flags
_atom_site_disorder_assembly
_atom_site_disorder_group
P1 P 0.99399(17) 0.98932(16) 0.13169(5) 0.0985(6) Uani 1 1 d . . .
Fe1 Fe 0.56268(5) 0.94890(5) 0.018256(15) 0.05246(18) Uani 1 1 d . . .
Fe2 Fe 0.40048(5) 1.01939(5) 0.050620(16) 0.05603(19) Uani 1 1 d . . .
S1 S 0.40009(9) 0.91985(9) 0.00455(3) 0.0571(3) Uani 1 1 d . . .
S2 S 0.56155(10) 1.03306(10) 0.06805(3) 0.0630(3) Uani 1 1 d . . .
O1 O 0.5582(3) 1.0811(2) -0.00710(8) 0.0649(8) Uani 1 1 d . . .
O2 O 0.4194(3) 1.1416(3) 0.02065(9) 0.0675(9) Uani 1 1 d . . .
C1 C 0.6646(3) 0.8424(3) 0.04108(9) 0.0742(14) Uani 1 1 d G . .
C2 C 0.5951(3) 0.7898(3) 0.01895(11) 0.0750(15) Uani 1 1 d G . .
C3 C 0.6091(3) 0.8277(3) -0.01531(10) 0.0740(14) Uani 1 1 d G . .
C4 C 0.6872(3) 0.9039(3) -0.01431(9) 0.0677(13) Uani 1 1 d G . .
C5 C 0.7215(3) 0.9129(3) 0.02058(9) 0.0692(13) Uani 1 1 d G . .
C6 C 0.6826(6) 0.8179(6) 0.07839(15) 0.105(2) Uani 1 1 d . . .
H6A H 0.7343 0.7655 0.0802 0.157 Uiso 1 1 calc R . .
H6B H 0.6198 0.7938 0.0887 0.157 Uiso 1 1 calc R . .
H6C H 0.7054 0.8786 0.0903 0.157 Uiso 1 1 calc R . .
C7 C 0.5230(7) 0.7047(5) 0.0297(2) 0.118(3) Uani 1 1 d . . .
H7A H 0.5573 0.6396 0.0276 0.176 Uiso 1 1 calc R . .
H7B H 0.4633 0.7054 0.0151 0.176 Uiso 1 1 calc R . .
H7C H 0.5025 0.7148 0.0534 0.176 Uiso 1 1 calc R . .
C8 C 0.5573(6) 0.7885(5) -0.04808(17) 0.103(2) Uani 1 1 d . . .
H8A H 0.5966 0.7327 -0.0575 0.155 Uiso 1 1 calc R . .
H8B H 0.5533 0.8430 -0.0648 0.155 Uiso 1 1 calc R . .
H8C H 0.4893 0.7649 -0.0426 0.155 Uiso 1 1 calc R . .
C9 C 0.7250(5) 0.9638(6) -0.04416(16) 0.097(2) Uani 1 1 d . . .
H9A H 0.7814 0.9281 -0.0548 0.146 Uiso 1 1 calc R . .
H9B H 0.7478 1.0301 -0.0363 0.146 Uiso 1 1 calc R . .
H9C H 0.6706 0.9723 -0.0607 0.146 Uiso 1 1 calc R . .
C10 C 0.8040(5) 0.9836(6) 0.0329(2) 0.101(2) Uani 1 1 d . . .
H10A H 0.8693 0.9495 0.0314 0.151 Uiso 1 1 calc R . .
H10B H 0.7909 1.0027 0.0566 0.151 Uiso 1 1 calc R . .
H10C H 0.8050 1.0441 0.0186 0.151 Uiso 1 1 calc R . .
C11 C 0.2765(4) 1.0936(4) 0.07522(15) 0.104(2) Uani 1 1 d G . .
C12 C 0.2403(3) 1.0054(5) 0.05842(12) 0.105(3) Uani 1 1 d G . .
C13 C 0.2897(4) 0.9201(4) 0.07303(12) 0.0922(19) Uani 1 1 d G . .
C14 C 0.3565(4) 0.9557(4) 0.09886(10) 0.0774(15) Uani 1 1 d G . .
C15 C 0.3483(4) 1.0629(4) 0.10025(12) 0.098(2) Uani 1 1 d G . .
C16 C 0.2424(9) 1.2015(8) 0.0671(3) 0.224(8) Uani 1 1 d . . .
H16A H 0.1847 1.2191 0.0814 0.337 Uiso 1 1 calc R . .
H16B H 0.2230 1.2058 0.0431 0.337 Uiso 1 1 calc R . .
H16C H 0.2979 1.2483 0.0715 0.337 Uiso 1 1 calc R . .
C17 C 0.1582(6) 0.9972(12) 0.0307(2) 0.180(6) Uani 1 1 d . . .
H17A H 0.0919 0.9923 0.0415 0.270 Uiso 1 1 calc R . .
H17B H 0.1703 0.9370 0.0169 0.270 Uiso 1 1 calc R . .
H17C H 0.1604 1.0571 0.0162 0.270 Uiso 1 1 calc R . .
C18 C 0.2645(7) 0.8086(8) 0.0648(2) 0.159(5) Uani 1 1 d . . .
H18A H 0.2098 0.7855 0.0796 0.239 Uiso 1 1 calc R . .
H18B H 0.3243 0.7668 0.0686 0.239 Uiso 1 1 calc R . .
H18C H 0.2436 0.8030 0.0409 0.239 Uiso 1 1 calc R . .
C19 C 0.4155(7) 0.8876(8) 0.1225(2) 0.142(4) Uani 1 1 d . . .
H19A H 0.3747 0.8720 0.1426 0.213 Uiso 1 1 calc R . .
H19B H 0.4775 0.9216 0.1296 0.213 Uiso 1 1 calc R . .
H19C H 0.4326 0.8250 0.1106 0.213 Uiso 1 1 calc R . .
C20 C 0.4039(8) 1.1273(10) 0.1272(2) 0.177(5) Uani 1 1 d . . .
H20A H 0.3619 1.1334 0.1476 0.266 Uiso 1 1 calc R . .
H20B H 0.4173 1.1944 0.1179 0.266 Uiso 1 1 calc R . .
H20C H 0.4677 1.0947 0.1332 0.266 Uiso 1 1 calc R . .
C21 C 0.3589(5) 0.9864(5) -0.03492(13) 0.0803(16) Uani 1 1 d . . .
H21A H 0.3246 1.0501 -0.0288 0.096 Uiso 1 1 calc R . .
H21B H 0.4184 1.0031 -0.0490 0.096 Uiso 1 1 calc R . .
C22 C 0.2855(6) 0.9178(6) -0.05558(18) 0.113(2) Uani 1 1 d . . .
H22A H 0.2645 0.9528 -0.0763 0.169 Uiso 1 1 calc R . .
H22B H 0.2261 0.9025 -0.0417 0.169 Uiso 1 1 calc R . .
H22C H 0.3198 0.8550 -0.0617 0.169 Uiso 1 1 calc R . .
C23 C 0.6120(4) 1.1651(5) 0.06557(16) 0.0806(16) Uani 1 1 d . . .
H23A H 0.6530 1.1731 0.0447 0.097 Uiso 1 1 calc R . .
H23B H 0.5554 1.2136 0.0645 0.097 Uiso 1 1 calc R . .
C24 C 0.6770(6) 1.1868(7) 0.09711(18) 0.111(2) Uani 1 1 d . . .
H24A H 0.7029 1.2559 0.0959 0.167 Uiso 1 1 calc R . .
H24B H 0.7336 1.1395 0.0978 0.167 Uiso 1 1 calc R . .
H24C H 0.6361 1.1790 0.1177 0.167 Uiso 1 1 calc R . .
C25 C 0.4906(4) 1.1484(4) -0.00153(13) 0.0659(12) Uani 1 1 d . A .
C26 C 0.4964(8) 1.2460(6) -0.0226(3) 0.131(3) Uani 1 1 d U . .
H26A H 0.5626 1.2457 -0.0343 0.157 Uiso 1 1 d R A .
H26B H 0.4445 1.2409 -0.0406 0.157 Uiso 1 1 d R . .
C27 C 0.4840(18) 1.3382(14) -0.0077(5) 0.190(7) Uani 0.618(15) 1 d PU A 1
H27A H 0.4876 1.3910 -0.0251 0.285 Uiso 0.618(15) 1 calc PR A 1
H27B H 0.5373 1.3489 0.0092 0.285 Uiso 0.618(15) 1 calc PR A 1
H27C H 0.4182 1.3408 0.0036 0.285 Uiso 0.618(15) 1 calc PR A 1
C27' C 0.535(3) 1.265(2) -0.0463(9) 0.189(9) Uani 0.382(15) 1 d PU A 2
H27D H 0.5083 1.3282 -0.0554 0.284 Uiso 0.382(15) 1 calc PR A 2
H27E H 0.5255 1.2110 -0.0629 0.284 Uiso 0.382(15) 1 calc PR A 2
H27F H 0.6076 1.2731 -0.0417 0.284 Uiso 0.382(15) 1 calc PR A 2
F1 F 0.9001(10) 1.0440(15) 0.1344(3) 0.370(11) Uani 1 1 d . . .
F2 F 1.0590(14) 1.0718(10) 0.1431(4) 0.366(9) Uani 1 1 d . . .
F3 F 1.0907(11) 0.9361(11) 0.1260(4) 0.332(8) Uani 1 1 d . . .
F4 F 0.9406(14) 0.9024(11) 0.1201(4) 0.354(9) Uani 1 1 d . . .
F5 F 0.9846(7) 0.9590(11) 0.16741(17) 0.281(6) Uani 1 1 d . . .
F6 F 1.0038(10) 1.0311(10) 0.0950(2) 0.270(5) Uani 1 1 d . . .

loop_
_atom_site_aniso_label
_atom_site_aniso_U_11
_atom_site_aniso_U_22
_atom_site_aniso_U_33
_atom_site_aniso_U_23
_atom_site_aniso_U_13
_atom_site_aniso_U_12
P1 0.1072(14) 0.1058(13) 0.0825(13) -0.0259(10) 0.0132(10) 0.0014(11)
Fe1 0.0595(4) 0.0526(3) 0.0453(3) 0.0042(3) 0.0016(3) 0.0041(3)
Fe2 0.0591(4) 0.0669(4) 0.0421(3) 0.0043(3) 0.0032(3) 0.0040(3)
S1 0.0629(6) 0.0609(7) 0.0474(6) 0.0041(5) -0.0023(5) -0.0026(5)
S2 0.0662(7) 0.0735(7) 0.0493(6) -0.0048(5) -0.0025(5) 0.0046(6)
O1 0.080(2) 0.0559(18) 0.0586(19) 0.0124(14) 0.0140(16) 0.0030(16)
O2 0.077(2) 0.0621(19) 0.063(2) 0.0067(16) 0.0051(17) 0.0151(16)
C1 0.081(4) 0.078(3) 0.063(3) 0.010(3) 0.004(3) 0.027(3)
C2 0.082(4) 0.053(3) 0.090(4) 0.009(3) 0.019(3) 0.014(2)
C3 0.082(3) 0.065(3) 0.074(3) -0.017(3) -0.008(3) 0.015(3)
C4 0.078(3) 0.067(3) 0.059(3) 0.000(2) 0.014(2) 0.012(3)
C5 0.056(3) 0.075(3) 0.077(3) 0.001(3) 0.006(2) 0.014(2)
C6 0.133(6) 0.110(5) 0.072(4) 0.020(4) -0.013(4) 0.047(4)
C7 0.128(6) 0.054(3) 0.171(7) 0.020(4) 0.029(6) 0.005(4)
C8 0.125(5) 0.103(5) 0.083(4) -0.041(4) -0.012(4) 0.022(4)
C9 0.108(5) 0.103(5) 0.081(4) 0.017(4) 0.037(4) 0.024(4)
C10 0.063(3) 0.113(5) 0.126(6) -0.034(5) -0.007(3) 0.003(3)
C11 0.094(5) 0.110(5) 0.109(5) 0.016(4) 0.048(4) 0.036(4)
C12 0.060(3) 0.183(9) 0.070(4) 0.014(5) 0.013(3) 0.010(4)
C13 0.085(4) 0.117(5) 0.074(4) 0.008(4) 0.027(3) -0.023(4)
C14 0.078(3) 0.103(4) 0.051(3) 0.010(3) 0.015(3) 0.002(3)
C15 0.090(4) 0.134(6) 0.070(4) -0.025(4) 0.029(3) 0.000(4)
C16 0.233(13) 0.171(10) 0.269(14) 0.099(10) 0.159(12) 0.138(10)
C17 0.070(4) 0.366(19) 0.104(6) 0.009(9) -0.013(4) 0.025(7)
C18 0.161(9) 0.164(9) 0.152(8) 0.004(7) 0.062(7) -0.088(8)
C19 0.153(8) 0.192(10) 0.080(5) 0.061(5) 0.021(5) 0.013(7)
C20 0.166(9) 0.251(13) 0.115(6) -0.114(8) 0.071(6) -0.061(8)
C21 0.086(4) 0.099(4) 0.056(3) 0.013(3) -0.015(3) -0.012(3)
C22 0.118(6) 0.142(7) 0.079(4) -0.008(4) -0.032(4) -0.023(5)
C23 0.077(4) 0.078(4) 0.087(4) -0.024(3) -0.005(3) -0.004(3)
C24 0.100(5) 0.141(6) 0.093(4) -0.046(5) -0.007(4) -0.034(4)
C25 0.075(3) 0.058(3) 0.065(3) 0.011(2) 0.006(3) 0.000(2)
C26 0.172(8) 0.077(4) 0.144(7) 0.057(5) 0.061(6) 0.035(5)
C27 0.270(17) 0.124(11) 0.176(14) 0.023(11) 0.060(14) 0.027(12)
C27' 0.222(19) 0.139(15) 0.207(19) 0.073(15) 0.064(17) 0.043(15)
F1 0.248(11) 0.64(3) 0.218(9) 0.021(14) 0.039(8) 0.269(16)
F2 0.45(2) 0.255(13) 0.390(19) -0.091(13) -0.078(17) -0.141(15)
F3 0.284(13) 0.301(14) 0.411(18) 0.060(13) 0.170(13) 0.161(11)
F4 0.46(2) 0.270(12) 0.333(15) -0.045(11) -0.091(15) -0.212(15)
F5 0.223(8) 0.521(19) 0.100(4) 0.082(8) -0.009(5) -0.052(11)
F6 0.324(13) 0.313(12) 0.173(7) 0.081(8) 0.048(8) 0.012(11)

loop_
_atom_type_symbol
_atom_type_description
_atom_type_scat_dispersion_real
_atom_type_scat_dispersion_imag
_atom_type_scat_source
C C 0.0033 0.0016 'International Tables Vol C Tables 4.2.6.8 and 6.1.1.4'
H H 0.0000 0.0000 'International Tables Vol C Tables 4.2.6.8 and 6.1.1.4'
O O 0.0106 0.0060 'International Tables Vol C Tables 4.2.6.8 and 6.1.1.4'
F F 0.0171 0.0103 'International Tables Vol C Tables 4.2.6.8 and 6.1.1.4'
P P 0.1023 0.0942 'International Tables Vol C Tables 4.2.6.8 and 6.1.1.4'
S S 0.1246 0.1234 'International Tables Vol C Tables 4.2.6.8 and 6.1.1.4'
Fe Fe 0.3463 0.8444 'International Tables Vol C Tables 4.2.6.8 and 6.1.1.4'

loop_
_geom_angle_atom_site_label_1
_geom_angle_atom_site_label_2
_geom_angle_atom_site_label_3
_geom_angle
F4 P1 F1 90.0(11)
F4 P1 F2 173.6(11)
F1 P1 F2 96.3(10)
F4 P1 F5 92.5(8)
F1 P1 F5 89.6(7)
F2 P1 F5 87.8(8)
F4 P1 F3 89.8(10)
F1 P1 F3 175.4(7)
F2 P1 F3 83.8(11)
F5 P1 F3 95.0(7)
F4 P1 F6 91.9(8)
F1 P1 F6 87.8(7)
F2 P1 F6 88.1(8)
F5 P1 F6 175.0(8)
F3 P1 F6 87.6(6)
O1 Fe1 C1 142.65(16)
O1 Fe1 C2 149.73(15)
C1 Fe1 C2 39.27(8)
O1 Fe1 C5 103.95(15)
C1 Fe1 C5 39.21(8)
C2 Fe1 C5 65.73(12)
O1 Fe1 C3 110.63(14)
C1 Fe1 C3 65.68(12)
C2 Fe1 C3 39.17(8)
C5 Fe1 C3 65.51(12)
O1 Fe1 C4 88.30(14)
C1 Fe1 C4 65.61(12)
C2 Fe1 C4 65.58(12)
C5 Fe1 C4 39.05(8)
C3 Fe1 C4 38.97(8)
O1 Fe1 S2 89.88(10)
C1 Fe1 S2 88.16(11)
C2 Fe1 S2 118.43(12)
C5 Fe1 S2 94.55(11)
C3 Fe1 S2 153.84(11)
C4 Fe1 S2 130.73(11)
O1 Fe1 S1 90.16(11)
C1 Fe1 S1 126.01(12)
C2 Fe1 S1 91.50(12)
C5 Fe1 S1 154.67(11)
C3 Fe1 S1 89.97(11)
C4 Fe1 S1 122.64(11)
S2 Fe1 S1 106.59(5)
O1 Fe1 Fe2 84.67(10)
C1 Fe1 Fe2 122.57(10)
C2 Fe1 Fe2 119.87(11)
C5 Fe1 Fe2 147.46(10)
C3 Fe1 Fe2 141.11(11)
C4 Fe1 Fe2 171.80(10)
S2 Fe1 Fe2 53.64(4)
S1 Fe1 Fe2 53.32(4)
O2 Fe2 C11 89.40(17)
O2 Fe2 C15 110.70(18)
C11 Fe2 C15 38.85(10)
O2 Fe2 C14 149.43(17)
C11 Fe2 C14 64.95(15)
C15 Fe2 C14 38.75(10)
O2 Fe2 C12 105.95(19)
C11 Fe2 C12 38.74(10)
C15 Fe2 C12 64.93(15)
C14 Fe2 C12 64.79(15)
O2 Fe2 C13 144.23(19)
C11 Fe2 C13 64.85(15)
C15 Fe2 C13 64.84(15)
C14 Fe2 C13 38.62(9)
C12 Fe2 C13 38.63(10)
O2 Fe2 S1 90.14(11)
C11 Fe2 S1 129.2(2)
C15 Fe2 S1 152.99(14)
C14 Fe2 S1 118.59(15)
C12 Fe2 S1 93.54(17)
C13 Fe2 S1 88.18(13)
O2 Fe2 S2 89.69(12)
C11 Fe2 S2 123.6(2)
C15 Fe2 S2 90.47(15)
C14 Fe2 S2 91.22(13)
C12 Fe2 S2 154.12(14)
C13 Fe2 S2 124.81(16)
S1 Fe2 S2 107.18(5)
O2 Fe2 Fe1 84.45(10)
C11 Fe2 Fe1 173.21(16)
C15 Fe2 Fe1 141.86(16)
C14 Fe2 Fe1 119.99(13)
C12 Fe2 Fe1 146.37(18)
C13 Fe2 Fe1 121.94(15)
S1 Fe2 Fe1 53.88(4)
S2 Fe2 Fe1 53.68(4)
C21 S1 Fe2 113.1(2)
C21 S1 Fe1 113.42(19)
Fe2 S1 Fe1 72.80(4)
C23 S2 Fe2 113.4(2)
C23 S2 Fe1 114.5(2)
Fe2 S2 Fe1 72.68(4)
C25 O1 Fe1 122.7(3)
C25 O2 Fe2 122.8(3)
C2 C1 C5 108.1
C2 C1 C6 125.2(4)
C5 C1 C6 126.3(4)
C2 C1 Fe1 70.51(14)
C5 C1 Fe1 70.81(14)
C6 C1 Fe1 129.9(3)
C1 C2 C3 108.0
C1 C2 C7 125.8(5)
C3 C2 C7 126.2(5)
C1 C2 Fe1 70.22(14)
C3 C2 Fe1 70.92(13)
C7 C2 Fe1 126.7(4)
C4 C3 C2 108.0
C4 C3 C8 125.1(4)
C2 C3 C8 126.7(4)
C4 C3 Fe1 70.69(14)
C2 C3 Fe1 69.91(13)
C8 C3 Fe1 128.9(3)
C3 C4 C5 108.0
C3 C4 C9 125.9(4)
C5 C4 C9 126.1(4)
C3 C4 Fe1 70.34(14)
C5 C4 Fe1 70.07(13)
C9 C4 Fe1 124.6(3)
C1 C5 C4 108.0
C1 C5 C10 126.7(4)
C4 C5 C10 125.3(4)
C1 C5 Fe1 69.98(13)
C4 C5 Fe1 70.88(14)
C10 C5 Fe1 125.4(4)
C12 C11 C15 108.0
C12 C11 C16 124.7(8)
C15 C11 C16 127.3(8)
C12 C11 Fe2 70.94(17)
C15 C11 Fe2 70.60(16)
C16 C11 Fe2 124.0(5)
C11 C12 C13 108.0
C11 C12 C17 128.4(7)
C13 C12 C17 123.5(7)
C11 C12 Fe2 70.32(17)
C13 C12 Fe2 70.88(16)
C17 C12 Fe2 127.0(4)
C14 C13 C12 108.0
C14 C13 C18 126.7(6)
C12 C13 C18 124.9(6)
C14 C13 Fe2 70.50(16)
C12 C13 Fe2 70.50(16)
C18 C13 Fe2 130.0(4)
C13 C14 C15 108.0
C13 C14 C19 124.0(6)
C15 C14 C19 127.6(6)
C13 C14 Fe2 70.89(17)
C15 C14 Fe2 70.34(17)
C19 C14 Fe2 129.2(4)
C14 C15 C11 108.0
C14 C15 C20 122.7(7)
C11 C15 C20 129.2(7)
C14 C15 Fe2 70.91(16)
C11 C15 Fe2 70.55(16)
C20 C15 Fe2 128.0(4)
C22 C21 S1 109.8(4)
C24 C23 S2 109.4(5)
O1 C25 O2 125.4(4)
O1 C25 C26 117.2(5)
O2 C25 C26 117.4(5)
C27' C26 C27 102.4(19)
C27' C26 C25 132.5(18)
C27 C26 C25 121.0(11)

loop_
_geom_bond_atom_site_label_1
_geom_bond_atom_site_label_2
_geom_bond_distance
P1 F4 1.400(8)
P1 F1 1.418(8)
P1 F2 1.435(10)
P1 F5 1.436(7)
P1 F3 1.453(9)
P1 F6 1.520(8)
Fe1 O1 1.978(3)
Fe1 C1 2.109(4)
Fe1 C2 2.113(4)
Fe1 C5 2.120(4)
Fe1 C3 2.126(4)
Fe1 C4 2.131(4)
Fe1 S2 2.2084(13)
Fe1 S1 2.2124(13)
Fe1 Fe2 2.6166(9)
Fe2 O2 1.980(3)
Fe2 C11 2.105(4)
Fe2 C15 2.106(4)
Fe2 C14 2.113(4)
Fe2 C12 2.114(4)
Fe2 C13 2.118(4)
Fe2 S1 2.1968(13)
Fe2 S2 2.2073(14)
S1 C21 1.830(5)
S2 C23 1.841(6)
O1 C25 1.260(6)
O2 C25 1.263(6)
C1 C2 1.419(3)
C1 C5 1.419(3)
C1 C6 1.491(7)
C2 C3 1.421(3)
C2 C7 1.509(8)
C3 C4 1.420(3)
C3 C8 1.519(7)
C4 C5 1.421(3)
C4 C9 1.474(7)
C5 C10 1.491(7)
C11 C12 1.399(3)
C11 C15 1.401(3)
C11 C16 1.504(10)
C12 C13 1.400(3)
C12 C17 1.513(9)
C13 C14 1.399(3)
C13 C18 1.522(10)
C14 C15 1.400(3)
C14 C19 1.484(9)
C15 C20 1.517(9)
C21 C22 1.530(8)
C23 C24 1.507(8)
C25 C26 1.511(8)
C26 C27' 1.07(3)
C26 C27 1.340(19)
